data_2232080
loop_
_publ_author_name
'Udachin, Konstantin A.'
'Zaman, Md. Badruz'
'Ripmeester, John A.'

_publ_section_title
;
 Bis(guanidinium) chloranilate
;
_journal_coeditor_code VM2118
_journal_issue 10
_journal_name_full 'Acta Crystallographica Section E'
_journal_page_first o2625
_journal_paper_doi 10.1107/S1600536811036373
_journal_volume 67
_journal_year 2011
_chemical_formula_iupac '2C H6 N3 + , C6 Cl2 O4 2-'
_chemical_formula_moiety '2(C H6 N3 +), C6 Cl2 O4 2-'
_chemical_formula_sum 'C8 H12 Cl2 N6 O4'
_chemical_formula_weight 327.14
_chemical_name_common 'Bis(guanidinium) chloranilate'
_chemical_name_systematic
;
Bis(guanidinium) 2,5-dichloro-3,6-dioxocyclohexa-1,4-diene-1,4-bis(olate)
;
_space_group_IT_number 15
_symmetry_cell_setting monoclinic
_symmetry_space_group_name_Hall '-C 2yc'
_symmetry_space_group_name_H-M 'C 1 2/c 1'
_atom_sites_solution_hydrogens geom
_atom_sites_solution_primary direct
_atom_sites_solution_secondary difmap
_audit_creation_method SHELXL-97
_cell_angle_alpha 90.00
_cell_angle_beta 116.0870(10)
_cell_angle_gamma 90.00
_cell_formula_units_Z 4
_cell_length_a 19.5224(14)
_cell_length_b 3.7316(3)
_cell_length_c 18.4103(14)
_cell_measurement_reflns_used 220
_cell_measurement_temperature 173.00(10)
_cell_measurement_theta_max 29.0
_cell_measurement_theta_min 4.0
_cell_volume 1204.56(16)
_computing_cell_refinement 'SAINT-Plus (Bruker, 2003)'
_computing_data_collection 'SMART (Bruker, 2003)'
_computing_data_reduction 'SAINT-Plus (Bruker, 2003)'
_computing_molecular_graphics 'ATOMS (Dowty, 1999)'
_computing_publication_material 'SHELXL97 (Sheldrick, 2008)'
_computing_structure_refinement 'SHELXL97 (Sheldrick, 2008)'
_computing_structure_solution 'SHELXS97 (Sheldrick, 2008)'
_diffrn_ambient_temperature 173(2)
_diffrn_measured_fraction_theta_full 0.989
_diffrn_measured_fraction_theta_max 0.989
_diffrn_measurement_device_type 'Bruker SMART 1000 CCD'
_diffrn_measurement_method '\w scans'
_diffrn_radiation_monochromator graphite
_diffrn_radiation_source 'fine-focus sealed tube'
_diffrn_radiation_type MoK\a
_diffrn_radiation_wavelength 0.71070
_diffrn_reflns_av_R_equivalents 0.0199
_diffrn_reflns_av_sigmaI/netI 0.0133
_diffrn_reflns_limit_h_max 27
_diffrn_reflns_limit_h_min -27
_diffrn_reflns_limit_k_max 5
_diffrn_reflns_limit_k_min -5
_diffrn_reflns_limit_l_max 25
_diffrn_reflns_limit_l_min -25
_diffrn_reflns_number 6965
_diffrn_reflns_theta_full 29.60
_diffrn_reflns_theta_max 29.60
_diffrn_reflns_theta_min 2.32
_diffrn_standards_number 0
_exptl_absorpt_coefficient_mu 0.566
_exptl_absorpt_correction_T_max 0.8487
_exptl_absorpt_correction_T_min 0.7849
_exptl_absorpt_correction_type multi-scan
_exptl_absorpt_process_details '(SADABS, Sheldrick, 1996)'
_exptl_crystal_colour yellow
_exptl_crystal_density_diffrn 1.804
_exptl_crystal_density_method 'not measured'
_exptl_crystal_description block
_exptl_crystal_F_000 672
_exptl_crystal_size_max 0.45
_exptl_crystal_size_mid 0.40
_exptl_crystal_size_min 0.30
_refine_diff_density_max 0.467
_refine_diff_density_min -0.252
_refine_ls_extinction_method none
_refine_ls_goodness_of_fit_ref 1.077
_refine_ls_hydrogen_treatment refall
_refine_ls_matrix_type full
_refine_ls_number_parameters 116
_refine_ls_number_reflns 1674
_refine_ls_number_restraints 0
_refine_ls_restrained_S_all 1.077
_refine_ls_R_factor_all 0.0293
_refine_ls_R_factor_gt 0.0263
_refine_ls_shift/su_max 0.000
_refine_ls_shift/su_mean 0.000
_refine_ls_structure_factor_coef Fsqd
_refine_ls_weighting_details 'calc w=1/[\s^2^(Fo^2^)+(0.0494P)^2^+0.7637P] where P=(Fo^2^+2Fc^2^)/3'
_refine_ls_weighting_scheme calc
_refine_ls_wR_factor_gt 0.0757
_refine_ls_wR_factor_ref 0.0779
_reflns_number_gt 1525
_reflns_number_total 1674
_reflns_threshold_expression >2\s(I)
_cod_data_source_file vm2118.cif
_cod_data_source_block I
_cod_original_sg_symbol_H-M 'C 2/c'
_cod_database_code 2232080
_cod_database_fobs_code 2232080

loop_
_symmetry_equiv_pos_as_xyz
'x, y, z'
'-x, y, -z+1/2'
'x+1/2, y+1/2, z'
'-x+1/2, y+1/2, -z+1/2'
'-x, -y, -z'
'x, -y, z-1/2'
'-x+1/2, -y+1/2, -z'
'x+1/2, -y+1/2, z-1/2'

loop_
_atom_site_type_symbol
_atom_site_label
_atom_site_fract_x
_atom_site_fract_y
_atom_site_fract_z
_atom_site_U_iso_or_equiv
_atom_site_adp_type
_atom_site_calc_flag
_atom_site_occupancy
_atom_site_symmetry_multiplicity
Cl Cl1 0.036370(14) 0.71393(8) 0.174949(15) 0.01677(10) Uani d 1 1
O O2 0.14122(4) 1.0852(3) 0.12281(5) 0.01823(18) Uani d 1 1
O O3 0.11119(5) 1.3347(3) -0.02492(5) 0.01949(19) Uani d 1 1
N N1 0.23429(6) 1.5093(3) -0.07912(6) 0.0213(2) Uani d 1 1
H H2 0.2183(11) 1.461(6) -0.0438(12) 0.037(5) Uiso d 1 1
H H1 0.2810(10) 1.436(5) -0.0711(10) 0.028(4) Uiso d 1 1
N N2 0.11581(6) 1.7324(3) -0.16016(7) 0.0201(2) Uani d 1 1
H H4 0.0871(10) 1.852(5) -0.1996(11) 0.024(4) Uiso d 1 1
H H3 0.1026(10) 1.648(5) -0.1273(11) 0.030(5) Uiso d 1 1
N N3 0.21154(6) 1.7664(3) -0.20145(7) 0.0211(2) Uani d 1 1
H H6 0.2549(12) 1.736(5) -0.1912(12) 0.034(5) Uiso d 1 1
H H5 0.1782(11) 1.824(6) -0.2505(13) 0.039(5) Uiso d 1 1
C C1 0.01581(6) 0.8726(3) 0.07862(6) 0.0143(2) Uani d 1 1
C C2 0.07504(6) 1.0395(3) 0.06811(6) 0.0140(2) Uani d 1 1
C C3 0.05815(6) 1.1811(3) -0.01681(6) 0.0139(2) Uani d 1 1
C C4 0.18720(6) 1.6695(3) -0.14746(7) 0.0154(2) Uani d 1 1

loop_
_atom_site_aniso_label
_atom_site_aniso_U_11
_atom_site_aniso_U_22
_atom_site_aniso_U_33
_atom_site_aniso_U_12
_atom_site_aniso_U_13
_atom_site_aniso_U_23
Cl1 0.01745(15) 0.02061(16) 0.01101(15) -0.00081(9) 0.00514(11) 0.00188(9)
O2 0.0120(3) 0.0267(4) 0.0132(4) -0.0009(3) 0.0030(3) 0.0000(3)
O3 0.0147(4) 0.0274(5) 0.0165(4) -0.0040(3) 0.0069(3) 0.0016(3)
N1 0.0181(5) 0.0293(5) 0.0165(5) 0.0044(4) 0.0077(4) 0.0056(4)
N2 0.0150(4) 0.0270(5) 0.0191(5) 0.0023(4) 0.0082(4) 0.0045(4)
N3 0.0154(5) 0.0326(6) 0.0154(5) 0.0012(4) 0.0069(4) 0.0049(4)
C1 0.0139(4) 0.0182(5) 0.0099(4) -0.0003(4) 0.0043(4) 0.0014(4)
C2 0.0133(4) 0.0161(5) 0.0119(4) 0.0007(4) 0.0051(4) -0.0008(4)
C3 0.0129(5) 0.0166(5) 0.0120(5) 0.0004(4) 0.0053(4) 0.0000(4)
C4 0.0142(5) 0.0168(5) 0.0142(5) -0.0013(4) 0.0052(4) -0.0015(4)

loop_
_atom_type_symbol
_atom_type_description
_atom_type_scat_dispersion_real
_atom_type_scat_dispersion_imag
_atom_type_scat_source
C C 0.0033 0.0016 'International Tables Vol C Tables 4.2.6.8 and 6.1.1.4'
H H 0.0000 0.0000 'International Tables Vol C Tables 4.2.6.8 and 6.1.1.4'
N N 0.0061 0.0033 'International Tables Vol C Tables 4.2.6.8 and 6.1.1.4'
O O 0.0106 0.0060 'International Tables Vol C Tables 4.2.6.8 and 6.1.1.4'
Cl Cl 0.1484 0.1585 'International Tables Vol C Tables 4.2.6.8 and 6.1.1.4'

loop_
_geom_angle_atom_site_label_1
_geom_angle_atom_site_label_2
_geom_angle_atom_site_label_3
_geom_angle_site_symmetry_1
_geom_angle_site_symmetry_3
_geom_angle
C4 N1 H2 . . 118.9(13)
C4 N1 H1 . . 121.3(11)
H2 N1 H1 . . 119.6(17)
C4 N2 H4 . . 120.2(12)
C4 N2 H3 . . 116.7(13)
H4 N2 H3 . . 123.1(17)
C4 N3 H6 . . 118.7(14)
C4 N3 H5 . . 119.3(13)
H6 N3 H5 . . 121.0(18)
C2 C1 C3 . 5_575 124.66(10)
C2 C1 Cl1 . . 117.24(8)
C3 C1 Cl1 5_575 . 118.10(8)
O2 C2 C1 . . 124.91(10)
O2 C2 C3 . . 116.98(9)
C1 C2 C3 . . 118.10(9)
O3 C3 C1 . 5_575 125.41(10)
O3 C3 C2 . . 117.36(9)
C1 C3 C2 5_575 . 117.23(9)
N3 C4 N2 . . 120.90(11)
N3 C4 N1 . . 120.33(11)
N2 C4 N1 . . 118.76(11)

loop_
_geom_bond_atom_site_label_1
_geom_bond_atom_site_label_2
_geom_bond_site_symmetry_2
_geom_bond_distance
Cl1 C1 . 1.7409(11)
O2 C2 . 1.2522(13)
O3 C3 . 1.2487(13)
N1 C4 . 1.3297(15)
N1 H2 . 0.85(2)
N1 H1 . 0.901(17)
N2 C4 . 1.3287(14)
N2 H4 . 0.827(18)
N2 H3 . 0.818(19)
N3 C4 . 1.3267(15)
N3 H6 . 0.79(2)
N3 H5 . 0.88(2)
C1 C2 . 1.3997(14)
C1 C3 5_575 1.4051(14)
C2 C3 . 1.5423(15)
C3 C1 5_575 1.4052(14)

loop_
_geom_hbond_atom_site_label_D
_geom_hbond_atom_site_label_H
_geom_hbond_atom_site_label_A
_geom_hbond_site_symmetry_A
_geom_hbond_distance_DH
_geom_hbond_distance_HA
_geom_hbond_distance_DA
_geom_hbond_angle_DHA
N1 H2 O3 . 0.85(2) 2.32(2) 3.0504(13) 144.4(16)
N1 H1 O2 7_575 0.901(17) 2.117(17) 2.8978(13) 144.4(15)
N1 H1 O3 7_575 0.901(17) 2.303(18) 3.0555(13) 140.9(15)
N2 H3 O3 . 0.818(19) 2.161(19) 2.9337(14) 157.7(17)
N3 H6 O2 7_575 0.79(2) 2.21(2) 2.9016(14) 146.3(18)
N3 H5 O2 6_585 0.88(2) 2.14(2) 2.9586(13) 154.4(17)
